data_7101249
loop_
_publ_author_name
'Kim, Hyunuk'
'Chun, Hyungphil'
'Kim, Ghyung-Hwa'
'Lee, Heung-Soo'
'Kim, Kimoon'

_publ_section_title
;
 Vapor phase inclusion of ferrocene and its derivative in a microporous
 metal--organic porous material and its structural characterization by
 single crystal X-ray diffraction
;
_journal_coden_ASTM CHCOFS
_journal_issue 26
_journal_name_full
;
 Chemical Communications (Cambridge, United Kingdom)
;
_journal_page_first 2759
_journal_page_last 2761
_journal_paper_doi 10.1039/b604925g
_journal_year 2006
_chemical_formula_moiety 'C24 H12 O13 Zn4, C70 H70 Fe7'
_chemical_formula_sum 'C94 H82 Fe7 O13 Zn4'
_chemical_formula_weight 2072.03
_chemical_name_common Ferrocene@MOF-5
_space_group_IT_number 205
_symmetry_cell_setting cubic
_symmetry_space_group_name_Hall '-P 2ac 2ab 3'
_symmetry_space_group_name_H-M 'P a -3'
_atom_sites_solution_hydrogens geom
_atom_sites_solution_primary direct
_atom_sites_solution_secondary difmap
_audit_creation_method SHELXL-97
_cell_angle_alpha 90.00
_cell_angle_beta 90.00
_cell_angle_gamma 90.00
_cell_formula_units_Z 8
_cell_length_a 25.507(3)
_cell_length_b 25.507(3)
_cell_length_c 25.507(3)
_cell_measurement_temperature 100(2)
_cell_volume 16594(3)
_computing_cell_refinement Quantum210
_computing_data_collection Quantum210
_computing_data_reduction HKL2000
_computing_molecular_graphics SHELXTL
_computing_publication_material SHELXTL
_computing_structure_refinement 'SHELXL-97 (Sheldrick, 1997)'
_computing_structure_solution 'SHELXS-97 (Sheldrick, 1990)'
_diffrn_ambient_temperature 100(2)
_diffrn_measured_fraction_theta_full 0.999
_diffrn_measured_fraction_theta_max 0.999
_diffrn_measurement_device_type Quantum210
_diffrn_radiation_monochromator Si(111)
_diffrn_radiation_source 'synchrotron radiation'
_diffrn_radiation_type 'white beam'
_diffrn_radiation_wavelength 0.80000
_diffrn_reflns_av_R_equivalents 0.1023
_diffrn_reflns_av_sigmaI/netI 0.0417
_diffrn_reflns_limit_h_max 32
_diffrn_reflns_limit_h_min 0
_diffrn_reflns_limit_k_max 32
_diffrn_reflns_limit_k_min -32
_diffrn_reflns_limit_l_max 32
_diffrn_reflns_limit_l_min -32
_diffrn_reflns_number 56823
_diffrn_reflns_theta_full 30.25
_diffrn_reflns_theta_max 30.25
_diffrn_reflns_theta_min 1.56
_exptl_absorpt_coefficient_mu 3.279
_exptl_absorpt_correction_T_max 0.6567
_exptl_absorpt_correction_T_min 0.4944
_exptl_absorpt_correction_type semi-empirical
_exptl_absorpt_process_details HKL2000
_exptl_crystal_colour yellow
_exptl_crystal_density_diffrn 1.659
_exptl_crystal_density_method 'not measured'
_exptl_crystal_description cubic
_exptl_crystal_F_000 8416
_exptl_crystal_size_max 0.25
_exptl_crystal_size_mid 0.20
_exptl_crystal_size_min 0.14
_refine_diff_density_max 0.813
_refine_diff_density_min -1.205
_refine_diff_density_rms 0.142
_refine_ls_extinction_coef 0.00068(5)
_refine_ls_extinction_expression Fc^*^=kFc[1+0.001xFc^2^\l^3^/sin(2\q)]^-1/4^
_refine_ls_extinction_method SHELXL
_refine_ls_goodness_of_fit_ref 1.241
_refine_ls_hydrogen_treatment noref
_refine_ls_matrix_type full
_refine_ls_number_parameters 348
_refine_ls_number_reflns 5792
_refine_ls_number_restraints 0
_refine_ls_restrained_S_all 1.241
_refine_ls_R_factor_all 0.0657
_refine_ls_R_factor_gt 0.0630
_refine_ls_shift/su_max 0.001
_refine_ls_shift/su_mean 0.000
_refine_ls_structure_factor_coef Fsqd
_refine_ls_weighting_details 'calc w=1/[\s^2^(Fo^2^)+(0.0111P)^2^+129.0302P] where P=(Fo^2^+2Fc^2^)/3'
_refine_ls_weighting_scheme calc
_refine_ls_wR_factor_gt 0.1412
_refine_ls_wR_factor_ref 0.1420
_reflns_number_gt 5582
_reflns_number_total 5792
_reflns_threshold_expression >2sigma(I)
_cod_data_source_file b604925g.txt
_cod_depositor_comments
;
The following automatic conversions were performed:
'_symmetry_cell_setting' value 'Cubic' changed to 'cubic' according to
'/home/saulius/struct/CIF-dictionaries/cif_core.dic' dictionary named
'cif_core.dic' version 2.4.1 from 2010-06-29.

Automatic conversion script
Id: cif_fix_enum 1527 2010-12-29 10:47:43Z saulius 
;
_cod_original_sg_symbol_H-M Pa-3
_cod_database_code 7101249

loop_
_symmetry_equiv_pos_as_xyz
'x, y, z'
'-x+1/2, -y, z+1/2'
'-x, y+1/2, -z+1/2'
'x+1/2, -y+1/2, -z'
'z, x, y'
'z+1/2, -x+1/2, -y'
'-z+1/2, -x, y+1/2'
'-z, x+1/2, -y+1/2'
'y, z, x'
'-y, z+1/2, -x+1/2'
'y+1/2, -z+1/2, -x'
'-y+1/2, -z, x+1/2'
'-x, -y, -z'
'x-1/2, y, -z-1/2'
'x, -y-1/2, z-1/2'
'-x-1/2, y-1/2, z'
'-z, -x, -y'
'-z-1/2, x-1/2, y'
'z-1/2, x, -y-1/2'
'z, -x-1/2, y-1/2'
'-y, -z, -x'
'y, -z-1/2, x-1/2'
'-y-1/2, z-1/2, x'
'y-1/2, z, -x-1/2'

loop_
_atom_site_label
_atom_site_type_symbol
_atom_site_fract_x
_atom_site_fract_y
_atom_site_fract_z
_atom_site_U_iso_or_equiv
_atom_site_adp_type
_atom_site_occupancy
_atom_site_symmetry_multiplicity
_atom_site_calc_flag
_atom_site_refinement_flags
Zn1 Zn 0.186787(19) 0.828437(19) 0.232658(19) 0.00753(15) Uani 1 1 d .
Zn2 Zn 0.266112(19) 0.733888(19) 0.233888(19) 0.0080(2) Uani 1 3 d S
Fe1 Fe 0.34831(4) 0.91639(3) 0.14171(3) 0.0311(2) Uani 1 1 d .
Fe2 Fe 0.18003(4) 1.02747(4) -0.00038(4) 0.0381(3) Uani 1 1 d .
Fe3 Fe 0.07771(4) 0.92229(4) 0.42229(4) 0.0453(4) Uani 1 3 d S
O1 O 0.22230(12) 0.77770(12) 0.27770(12) 0.0094(10) Uani 1 3 d S
O2 O 0.20145(13) 0.81828(13) 0.15753(12) 0.0137(7) Uani 1 1 d .
O3 O 0.18056(13) 0.76601(13) -0.11112(12) 0.0142(7) Uani 1 1 d .
O4 O 0.24729(13) 0.70916(13) -0.10184(12) 0.0152(7) Uani 1 1 d .
O5 O 0.26084(13) 0.75335(14) 0.16104(12) 0.0158(7) Uani 1 1 d .
C1 C 0.22918(17) 0.78255(18) 0.13679(17) 0.0126(9) Uani 1 1 d .
C2 C 0.22461(18) 0.77326(18) 0.07947(17) 0.0131(9) Uani 1 1 d .
C3 C 0.19482(19) 0.80629(19) 0.04748(18) 0.0153(9) Uani 1 1 d .
H3A H 0.1776 0.8359 0.0621 0.018 Uiso 1 1 calc R
C4 C 0.19042(18) 0.79559(19) -0.00577(17) 0.0146(9) Uani 1 1 d .
H4A H 0.1703 0.8179 -0.0277 0.017 Uiso 1 1 calc R
C5 C 0.2484(2) 0.7292(2) 0.05840(19) 0.0203(10) Uani 1 1 d .
H5A H 0.2676 0.7062 0.0805 0.024 Uiso 1 1 calc R
C6 C 0.2443(2) 0.7186(2) 0.00539(19) 0.0215(11) Uani 1 1 d .
H6A H 0.2609 0.6886 -0.0090 0.026 Uiso 1 1 calc R
C7 C 0.21420(18) 0.74171(17) -0.08457(17) 0.0119(9) Uani 1 1 d .
C8 C 0.21574(18) 0.75197(18) -0.02682(17) 0.0139(9) Uani 1 1 d .
C1A C 0.3666(3) 0.8385(3) 0.1539(3) 0.0391(15) Uani 1 1 d .
H1AA H 0.3533 0.8081 0.1330 0.047 Uiso 1 1 calc R
C2A C 0.4127(3) 0.8685(3) 0.1429(3) 0.0498(19) Uani 1 1 d .
H2AA H 0.4375 0.8625 0.1131 0.060 Uiso 1 1 calc R
C3A C 0.4174(3) 0.9078(3) 0.1818(4) 0.055(2) Uani 1 1 d .
H3AA H 0.4460 0.9343 0.1847 0.066 Uiso 1 1 calc R
C4A C 0.3739(3) 0.9023(3) 0.2160(3) 0.0407(15) Uani 1 1 d .
H4AA H 0.3665 0.9247 0.2473 0.049 Uiso 1 1 calc R
C5A C 0.3427(3) 0.8604(3) 0.1983(3) 0.0352(14) Uani 1 1 d .
H5AA H 0.3095 0.8478 0.2150 0.042 Uiso 1 1 calc R
C6A C 0.2933(5) 0.9175(3) 0.0855(5) 0.080(4) Uani 1 1 d .
H6AA H 0.2783 0.8862 0.0673 0.096 Uiso 1 1 calc R
C7A C 0.3371(5) 0.9472(4) 0.0684(3) 0.071(3) Uani 1 1 d .
H7AA H 0.3590 0.9409 0.0364 0.085 Uiso 1 1 calc R
C8A C 0.3425(5) 0.9875(3) 0.1045(4) 0.073(3) Uani 1 1 d .
H8AA H 0.3708 1.0147 0.1037 0.087 Uiso 1 1 calc R
C9A C 0.3044(5) 0.9838(4) 0.1426(4) 0.071(3) Uani 1 1 d .
H9AA H 0.2999 1.0080 0.1732 0.085 Uiso 1 1 calc R
C10A C 0.2737(4) 0.9406(4) 0.1314(5) 0.075(3) Uani 1 1 d .
H10A H 0.2424 0.9285 0.1518 0.090 Uiso 1 1 calc R
C1B C 0.1166(3) 0.9876(3) 0.0278(4) 0.053(2) Uani 1 1 d .
H1BA H 0.0885 1.0017 0.0512 0.064 Uiso 1 1 calc R
C2B C 0.1623(3) 0.9624(3) 0.0431(3) 0.0489(18) Uani 1 1 d .
H2BA H 0.1734 0.9564 0.0802 0.059 Uiso 1 1 calc R
C3B C 0.1908(4) 0.9480(3) -0.0005(3) 0.053(2) Uani 1 1 d .
H3BA H 0.2254 0.9297 -0.0001 0.063 Uiso 1 1 calc R
C4B C 0.1635(4) 0.9645(3) -0.0457(3) 0.063(3) Uani 1 1 d .
H4BA H 0.1746 0.9590 -0.0829 0.075 Uiso 1 1 calc R
C5B C 0.1174(4) 0.9888(3) -0.0288(4) 0.067(3) Uani 1 1 d .
H5BA H 0.0895 1.0040 -0.0519 0.080 Uiso 1 1 calc R
C6B C 0.1743(4) 1.1029(3) 0.0251(5) 0.069(3) Uani 1 1 d .
H6BA H 0.1443 1.1179 0.0455 0.083 Uiso 1 1 calc R
C7B C 0.2193(4) 1.0786(4) 0.0469(4) 0.074(3) Uani 1 1 d .
H7BA H 0.2268 1.0737 0.0851 0.089 Uiso 1 1 calc R
C8B C 0.2519(3) 1.0619(4) 0.0045(4) 0.063(2) Uani 1 1 d .
H8BA H 0.2867 1.0439 0.0069 0.075 Uiso 1 1 calc R
C9B C 0.2250(3) 1.0784(4) -0.0429(4) 0.061(2) Uani 1 1 d .
H9BA H 0.2377 1.0724 -0.0795 0.074 Uiso 1 1 calc R
C10B C 0.1785(4) 1.1019(3) -0.0295(5) 0.066(3) Uani 1 1 d .
H10B H 0.1519 1.1160 -0.0546 0.080 Uiso 1 1 calc R
C1C C 0.0028(9) 0.9267(16) 0.4575(11) 0.048(7) Uiso 0.33 1 d PG
C2C C 0.0117(16) 0.9723(18) 0.4268(7) 0.045(6) Uiso 0.33 1 d PG
C3C C 0.058(2) 0.9967(7) 0.4453(14) 0.044(5) Uiso 0.33 1 d PG
C4C C 0.0780(7) 0.9662(17) 0.4875(13) 0.043(7) Uiso 0.33 1 d PG
C5C C 0.0438(14) 0.9230(8) 0.4950(7) 0.034(5) Uiso 0.33 1 d PG
C6C C 0.1506(8) 0.9120(7) 0.3910(7) 0.050(6) Uiso 0.33 1 d PG
C7C C 0.1098(8) 0.8967(8) 0.3564(6) 0.080(9) Uiso 0.33 1 d PG
C8C C 0.0822(7) 0.8544(9) 0.3800(8) 0.064(8) Uiso 0.33 1 d PG
C9C C 0.1060(6) 0.8437(7) 0.4292(7) 0.042(5) Uiso 0.33 1 d PG
C10C C 0.1483(7) 0.8792(7) 0.4360(7) 0.043(5) Uiso 0.33 1 d PG

loop_
_atom_site_aniso_label
_atom_site_aniso_U_11
_atom_site_aniso_U_22
_atom_site_aniso_U_33
_atom_site_aniso_U_23
_atom_site_aniso_U_13
_atom_site_aniso_U_12
Zn1 0.0076(2) 0.0073(2) 0.0077(2) 0.00058(17) -0.00089(17) -0.00070(17)
Zn2 0.0080(2) 0.0080(2) 0.0080(2) 0.00034(17) -0.00034(17) -0.00034(17)
Fe1 0.0399(5) 0.0271(4) 0.0264(4) 0.0048(3) 0.0020(4) -0.0071(4)
Fe2 0.0351(5) 0.0346(5) 0.0445(6) 0.0022(4) -0.0020(4) -0.0110(4)
Fe3 0.0453(4) 0.0453(4) 0.0453(4) -0.0078(4) 0.0078(4) 0.0078(4)
O1 0.0094(10) 0.0094(10) 0.0094(10) 0.0015(12) -0.0015(12) -0.0015(12)
O2 0.0198(16) 0.0133(15) 0.0080(14) -0.0010(12) 0.0033(12) -0.0001(13)
O3 0.0166(16) 0.0172(16) 0.0088(15) -0.0027(12) -0.0021(12) 0.0048(13)
O4 0.0201(17) 0.0159(16) 0.0095(15) -0.0025(12) -0.0014(13) 0.0057(13)
O5 0.0165(16) 0.0229(17) 0.0079(15) 0.0017(13) 0.0007(12) 0.0037(14)
C1 0.012(2) 0.016(2) 0.010(2) -0.0002(17) 0.0003(16) -0.0046(17)
C2 0.013(2) 0.017(2) 0.009(2) 0.0013(17) 0.0021(16) -0.0012(17)
C3 0.019(2) 0.016(2) 0.011(2) -0.0020(17) 0.0008(17) 0.0035(18)
C4 0.018(2) 0.017(2) 0.009(2) 0.0001(17) 0.0016(17) 0.0050(18)
C5 0.028(3) 0.022(2) 0.011(2) 0.0007(19) -0.0026(19) 0.009(2)
C6 0.033(3) 0.018(2) 0.013(2) -0.0007(19) 0.000(2) 0.010(2)
C7 0.014(2) 0.012(2) 0.010(2) 0.0000(16) 0.0035(16) -0.0002(16)
C8 0.018(2) 0.016(2) 0.009(2) -0.0001(17) -0.0005(17) 0.0026(18)
C1A 0.040(4) 0.036(3) 0.042(4) 0.004(3) -0.001(3) 0.007(3)
C2A 0.045(4) 0.057(5) 0.047(4) -0.002(4) 0.021(3) 0.002(4)
C3A 0.029(4) 0.064(5) 0.072(5) -0.002(4) -0.005(4) -0.013(3)
C4A 0.043(4) 0.049(4) 0.030(3) -0.002(3) -0.007(3) 0.005(3)
C5A 0.036(3) 0.036(3) 0.034(3) 0.018(3) -0.003(3) 0.003(3)
C6A 0.118(9) 0.033(4) 0.090(7) 0.022(5) -0.071(7) -0.021(5)
C7A 0.123(9) 0.059(5) 0.030(4) 0.020(4) 0.006(5) 0.006(6)
C8A 0.114(9) 0.039(4) 0.064(6) 0.028(4) -0.008(6) -0.023(5)
C9A 0.104(8) 0.044(5) 0.064(6) 0.013(4) 0.000(6) 0.024(5)
C10A 0.048(5) 0.084(7) 0.093(8) 0.062(6) -0.014(5) 0.006(5)
C1B 0.040(4) 0.056(5) 0.064(5) 0.008(4) -0.003(4) -0.022(4)
C2B 0.054(5) 0.043(4) 0.049(4) 0.009(3) -0.001(4) -0.015(3)
C3B 0.075(6) 0.040(4) 0.043(4) 0.002(3) -0.009(4) 0.004(4)
C4B 0.106(8) 0.041(4) 0.042(4) 0.002(3) -0.013(5) -0.014(5)
C5B 0.067(6) 0.037(4) 0.096(7) 0.017(4) -0.046(5) -0.021(4)
C6B 0.068(6) 0.040(4) 0.100(8) -0.018(5) 0.014(6) -0.021(4)
C7B 0.091(8) 0.066(6) 0.065(6) -0.010(5) -0.003(5) -0.048(6)
C8B 0.035(4) 0.077(6) 0.075(6) 0.009(5) -0.007(4) -0.026(4)
C9B 0.051(5) 0.077(6) 0.056(5) 0.012(4) -0.001(4) -0.034(4)
C10B 0.055(5) 0.037(4) 0.107(8) 0.011(5) -0.011(5) -0.013(4)

loop_
_atom_type_symbol
_atom_type_description
_atom_type_scat_dispersion_real
_atom_type_scat_dispersion_imag
_atom_type_scat_source
C C -0.0020 0.0021 'International Tables Vol C Tables 4.2.6.8 and 6.1.1.4'
H H 0.0000 0.0000 'International Tables Vol C Tables 4.2.6.8 and 6.1.1.4'
O O -0.0042 0.0079 'International Tables Vol C Tables 4.2.6.8 and 6.1.1.4'
Fe Fe 0.1990 1.0513 'International Tables Vol C Tables 4.2.6.8 and 6.1.1.4'
Zn Zn 0.1588 1.7659 'International Tables Vol C Tables 4.2.6.8 and 6.1.1.4'

loop_
_geom_angle_atom_site_label_1
_geom_angle_atom_site_label_2
_geom_angle_atom_site_label_3
_geom_angle
O1 Zn1 O2 113.39(18)
O1 Zn1 Zn2 35.76(15)
O2 Zn1 Zn2 77.69(10)
O5 Zn2 O1 111.56(10)
O5 Zn2 Zn1 75.42(10)
O1 Zn2 Zn1 36.138(12)
C6A Fe1 C10A 40.8(5)
C6A Fe1 C4A 153.1(4)
C10A Fe1 C4A 118.5(4)
C6A Fe1 C5A 117.9(3)
C10A Fe1 C5A 103.9(3)
C4A Fe1 C5A 40.5(3)
C6A Fe1 C2A 125.5(4)
C10A Fe1 C2A 160.2(4)
C4A Fe1 C2A 67.9(3)
C5A Fe1 C2A 68.1(3)
C6A Fe1 C7A 40.9(4)
C10A Fe1 C7A 68.4(4)
C4A Fe1 C7A 164.1(4)
C5A Fe1 C7A 155.0(4)
C2A Fe1 C7A 110.7(4)
C6A Fe1 C3A 163.7(5)
C10A Fe1 C3A 155.3(5)
C4A Fe1 C3A 40.6(3)
C5A Fe1 C3A 68.3(3)
C2A Fe1 C3A 40.5(3)
C7A Fe1 C3A 128.1(4)
C6A Fe1 C8A 66.8(4)
C10A Fe1 C8A 66.5(4)
C4A Fe1 C8A 127.5(4)
C5A Fe1 C8A 160.5(4)
C2A Fe1 C8A 126.3(4)
C7A Fe1 C8A 39.5(4)
C3A Fe1 C8A 112.8(4)
C6A Fe1 C9A 67.3(4)
C10A Fe1 C9A 39.7(4)
C4A Fe1 C9A 108.2(4)
C5A Fe1 C9A 122.8(4)
C2A Fe1 C9A 159.7(4)
C7A Fe1 C9A 67.2(4)
C3A Fe1 C9A 123.6(4)
C8A Fe1 C9A 39.2(4)
C6A Fe1 C1A 106.3(3)
C10A Fe1 C1A 121.8(4)
C4A Fe1 C1A 67.5(3)
C5A Fe1 C1A 40.0(3)
C2A Fe1 C1A 40.7(3)
C7A Fe1 C1A 122.5(3)
C3A Fe1 C1A 68.1(3)
C8A Fe1 C1A 159.4(4)
C9A Fe1 C1A 158.2(4)
C5B Fe2 C4B 40.5(4)
C5B Fe2 C6B 121.4(4)
C4B Fe2 C6B 156.6(4)
C5B Fe2 C8B 161.4(4)
C4B Fe2 C8B 124.4(4)
C6B Fe2 C8B 68.7(4)
C5B Fe2 C10B 108.0(4)
C4B Fe2 C10B 121.8(4)
C6B Fe2 C10B 40.1(4)
C8B Fe2 C10B 68.8(4)
C5B Fe2 C7B 156.4(5)
C4B Fe2 C7B 161.4(5)
C6B Fe2 C7B 40.7(4)
C8B Fe2 C7B 41.1(4)
C10B Fe2 C7B 68.3(4)
C5B Fe2 C1B 41.7(4)
C4B Fe2 C1B 68.9(4)
C6B Fe2 C1B 107.5(4)
C8B Fe2 C1B 155.1(4)
C10B Fe2 C1B 125.2(4)
C7B Fe2 C1B 120.0(4)
C5B Fe2 C9B 124.4(4)
C4B Fe2 C9B 108.5(4)
C6B Fe2 C9B 67.0(4)
C8B Fe2 C9B 41.7(3)
C10B Fe2 C9B 39.3(4)
C7B Fe2 C9B 68.4(4)
C1B Fe2 C9B 161.4(4)
C5B Fe2 C3B 67.7(4)
C4B Fe2 C3B 40.6(3)
C6B Fe2 C3B 161.1(4)
C8B Fe2 C3B 107.9(4)
C10B Fe2 C3B 157.7(4)
C7B Fe2 C3B 124.6(4)
C1B Fe2 C3B 67.3(4)
C9B Fe2 C3B 123.6(4)
C5B Fe2 C2B 67.8(3)
C4B Fe2 C2B 67.7(3)
C6B Fe2 C2B 125.3(4)
C8B Fe2 C2B 121.0(4)
C10B Fe2 C2B 161.5(4)
C7B Fe2 C2B 107.8(4)
C1B Fe2 C2B 39.7(3)
C9B Fe2 C2B 157.9(4)
C3B Fe2 C2B 39.3(3)
C7C Fe3 C4C 152.5(9)
C7C Fe3 C6C 41.3(4)
C4C Fe3 C6C 113.1(7)
C7C Fe3 C8C 41.3(4)
C4C Fe3 C8C 155.6(15)
C6C Fe3 C8C 68.5(4)
Zn2 O1 Zn1 108.10(15)
C1 O2 Zn1 127.3(3)
C1 O5 Zn2 132.0(3)
O5 C1 O2 125.2(4)
O5 C1 C2 116.0(4)
O2 C1 C2 118.7(4)
C5 C2 C3 120.0(4)
C5 C2 C1 118.5(4)
C3 C2 C1 121.4(4)
C4 C3 C2 119.7(4)
C3 C4 C8 119.7(4)
C6 C5 C2 120.2(5)
C5 C6 C8 120.0(5)
O3 C7 O4 126.3(4)
O3 C7 C8 117.5(4)
O4 C7 C8 116.1(4)
C6 C8 C4 120.2(4)
C6 C8 C7 119.3(4)
C4 C8 C7 120.4(4)
C5A C1A C2A 107.7(6)
C5A C1A Fe1 69.0(4)
C2A C1A Fe1 69.0(4)
C3A C2A C1A 108.1(6)
C3A C2A Fe1 69.8(4)
C1A C2A Fe1 70.3(4)
C2A C3A C4A 107.2(6)
C2A C3A Fe1 69.7(5)
C4A C3A Fe1 69.2(4)
C5A C4A C3A 108.6(6)
C5A C4A Fe1 69.8(4)
C3A C4A Fe1 70.2(4)
C1A C5A C4A 108.3(6)
C1A C5A Fe1 71.0(4)
C4A C5A Fe1 69.7(4)
C10A C6A C7A 108.3(8)
C10A C6A Fe1 70.0(5)
C7A C6A Fe1 71.1(5)
C8A C7A C6A 105.6(9)
C8A C7A Fe1 70.4(5)
C6A C7A Fe1 68.0(4)
C9A C8A C7A 110.4(9)
C9A C8A Fe1 70.4(5)
C7A C8A Fe1 70.1(5)
C8A C9A C10A 108.0(10)
C8A C9A Fe1 70.4(5)
C10A C9A Fe1 68.8(5)
C9A C10A C6A 107.7(9)
C9A C10A Fe1 71.5(5)
C6A C10A Fe1 69.2(6)
C2B C1B C5B 106.2(8)
C2B C1B Fe2 70.3(4)
C5B C1B Fe2 68.1(4)
C3B C2B C1B 109.8(8)
C3B C2B Fe2 70.3(4)
C1B C2B Fe2 70.0(4)
C2B C3B C4B 108.7(8)
C2B C3B Fe2 70.4(5)
C4B C3B Fe2 68.9(5)
C5B C4B C3B 107.1(8)
C5B C4B Fe2 69.3(5)
C3B C4B Fe2 70.5(5)
C4B C5B C1B 108.1(7)
C4B C5B Fe2 70.2(5)
C1B C5B Fe2 70.2(4)
C10B C6B C7B 108.7(9)
C10B C6B Fe2 70.0(5)
C7B C6B Fe2 69.8(5)
C6B C7B C8B 107.6(9)
C6B C7B Fe2 69.5(5)
C8B C7B Fe2 69.4(5)
C7B C8B C9B 105.6(9)
C7B C8B Fe2 69.6(5)
C9B C8B Fe2 69.4(4)
C10B C9B C8B 109.1(9)
C10B C9B Fe2 70.1(5)
C8B C9B Fe2 68.9(4)
C9B C10B C6B 108.9(9)
C9B C10B Fe2 70.6(5)
C6B C10B Fe2 69.9(5)
C2C C1C C5C 108.0
C2C C1C Fe3 70.4(9)
C5C C1C Fe3 67.5(9)
C3C C2C C1C 108.0
C3C C2C Fe3 67.5(10)
C1C C2C Fe3 70.4(9)
C2C C3C C4C 108.0
C2C C3C Fe3 72.6(11)
C4C C3C Fe3 67.9(9)
C3C C4C C5C 108.0
C3C C4C Fe3 71.1(9)
C5C C4C Fe3 71.1(10)
C1C C5C C4C 108.0
C1C C5C Fe3 72.6(10)
C4C C5C Fe3 67.9(11)
C7C C6C C10C 108.0
C7C C6C Fe3 67.0(9)
C10C C6C Fe3 73.9(8)
C6C C7C C8C 108.0
C9C C8C C7C 108.0
C9C C8C Fe3 73.9(8)
C7C C8C Fe3 66.9(9)
C10C C9C C8C 108.0
C10C C9C Fe3 70.6(10)
C8C C9C Fe3 66.5(8)
C9C C10C C6C 108.0
C9C C10C Fe3 70.6(10)
C6C C10C Fe3 66.5(8)

loop_
_geom_bond_atom_site_label_1
_geom_bond_atom_site_label_2
_geom_bond_distance
Zn1 O1 1.9532(17)
Zn1 O2 1.970(3)
Zn1 Zn2 3.1482(9)
Zn2 O5 1.928(3)
Zn2 O1 1.936(5)
Fe1 C6A 2.007(8)
Fe1 C10A 2.018(9)
Fe1 C4A 2.036(7)
Fe1 C5A 2.037(6)
Fe1 C2A 2.047(8)
Fe1 C7A 2.049(8)
Fe1 C3A 2.049(8)
Fe1 C8A 2.052(8)
Fe1 C9A 2.052(9)
Fe1 C1A 2.064(7)
Fe2 C5B 2.012(8)
Fe2 C4B 2.024(8)
Fe2 C6B 2.036(9)
Fe2 C8B 2.037(8)
Fe2 C10B 2.038(9)
Fe2 C7B 2.040(9)
Fe2 C1B 2.041(7)
Fe2 C9B 2.044(8)
Fe2 C3B 2.045(8)
Fe2 C2B 2.046(7)
Fe3 C7C 1.98(2)
Fe3 C4C 2.00(2)
Fe3 C6C 2.04(2)
Fe3 C8C 2.04(2)
O2 C1 1.269(6)
O3 C7 1.257(6)
O4 C7 1.263(5)
O5 C1 1.261(6)
C1 C2 1.486(6)
C2 C5 1.386(7)
C2 C3 1.398(6)
C3 C4 1.390(6)
C4 C8 1.394(6)
C5 C6 1.383(7)
C6 C8 1.388(7)
C7 C8 1.497(6)
C1A C5A 1.403(10)
C1A C2A 1.428(10)
C2A C3A 1.416(11)
C3A C4A 1.417(11)
C4A C5A 1.408(10)
C6A C10A 1.403(16)
C6A C7A 1.419(15)
C7A C8A 1.388(13)
C8A C9A 1.378(15)
C9A C10A 1.384(15)
C1B C2B 1.389(11)
C1B C5B 1.443(13)
C2B C3B 1.376(12)
C3B C4B 1.412(11)
C4B C5B 1.398(14)
C6B C10B 1.397(15)
C6B C7B 1.419(15)
C7B C8B 1.430(14)
C8B C9B 1.452(12)
C9B C10B 1.372(13)
C1C C2C 1.4200
C1C C5C 1.4200
C2C C3C 1.4200
C3C C4C 1.4200
C4C C5C 1.4200
C6C C7C 1.4200
C6C C10C 1.4200
C7C C8C 1.4200
C8C C9C 1.4200
C9C C10C 1.4200
